data_2013997
loop_
_publ_author_name
'Christopher B. Perry'
'Manuel A. Fernandes'
'Helder M. Marques'

_publ_section_title
;
 Isoamylcobalamin--acetone--water (1/0.385/12.650)
;
_journal_issue 4
_journal_name_full 'Acta Crystallographica Section C'
_journal_page_first m165
_journal_page_last m167
_journal_paper_doi 10.1107/S010827010400366X
_journal_volume 60
_journal_year 2004
_chemical_formula_iupac '[Co (C5 H11) (C62 H88 N13 O14 P)], 0.385C3 H6 O, 12.650H2 O'
_chemical_formula_moiety
;
C67 H99 Co N13 O14 P, 0.385(C3 H6 O), 12.650(H2 O)
;
_chemical_formula_sum 'C68.15 H126.61 Co N13 O27.03 P'
_chemical_formula_weight 1650.69
_chemical_name_common 'isoamylcobalamin acetone solvate hydrate'
_space_group_IT_number 19
_symmetry_cell_setting orthorhombic
_symmetry_space_group_name_Hall 'P 2ac 2ab'
_symmetry_space_group_name_H-M 'P 21 21 21'
_atom_sites_solution_hydrogens geom
_atom_sites_solution_primary direct
_atom_sites_solution_secondary difmap
_audit_creation_method 'WinGX routine CIF_UPDATE'
_cell_angle_alpha 90
_cell_angle_beta 90
_cell_angle_gamma 90
_cell_formula_units_Z 4
_cell_length_a 15.959(3)
_cell_length_b 20.793(4)
_cell_length_c 24.403(5)
_cell_measurement_reflns_used 1015
_cell_measurement_temperature 123(2)
_cell_measurement_theta_max 26.49
_cell_measurement_theta_min 3.01
_cell_volume 8098(3)
_computing_cell_refinement SMART
_computing_data_collection 'SMART (Bruker,1998)'
_computing_data_reduction 'SAINT (Bruker,1999)'
_computing_molecular_graphics 'ORTEP-3 (Farrugia,1997)'
_computing_publication_material SHELXTL
_computing_structure_refinement SHELXTL
_computing_structure_solution 'SHELXTL (Bruker,1999)'
_diffrn_measured_fraction_theta_full 0.994
_diffrn_measured_fraction_theta_max 0.994
_diffrn_measurement_device_type 'Bruker SMART CCD area-detector'
_diffrn_measurement_method '\f and \w scans'
_diffrn_radiation_type MoK\a
_diffrn_radiation_wavelength 0.71073
_diffrn_reflns_av_R_equivalents 0.0311
_diffrn_reflns_limit_h_max 19
_diffrn_reflns_limit_h_min -20
_diffrn_reflns_limit_k_max 26
_diffrn_reflns_limit_k_min -17
_diffrn_reflns_limit_l_max 30
_diffrn_reflns_limit_l_min -30
_diffrn_reflns_number 45443
_diffrn_reflns_theta_full 26.5
_diffrn_reflns_theta_max 26.5
_diffrn_reflns_theta_min 1.29
_diffrn_standards_decay_% 0
_diffrn_standards_number 0
_exptl_absorpt_coefficient_mu 0.317
_exptl_absorpt_correction_T_max 0.9221
_exptl_absorpt_correction_T_min 0.8627
_exptl_absorpt_correction_type multi-scan
_exptl_absorpt_process_details '(SADABS; Sheldrick, 1996)'
_exptl_crystal_colour 'dark red'
_exptl_crystal_density_diffrn 1.354
_exptl_crystal_density_method 'not measured'
_exptl_crystal_description rectangular
_exptl_crystal_F_000 3539
_exptl_crystal_size_max 0.48
_exptl_crystal_size_mid 0.26
_exptl_crystal_size_min 0.26
_refine_diff_density_max 0.585
_refine_diff_density_min -0.438
_refine_ls_abs_structure_details
;
Flack H D (1983), Acta Cryst. A39, 876-881, 7369 Friedel pairs.
;
_refine_ls_abs_structure_Flack 0.010(10)
_refine_ls_extinction_method none
_refine_ls_goodness_of_fit_ref 1.049
_refine_ls_hydrogen_treatment constr
_refine_ls_matrix_type full
_refine_ls_number_parameters 1085
_refine_ls_number_reflns 16502
_refine_ls_number_restraints 45
_refine_ls_restrained_S_all 1.048
_refine_ls_R_factor_gt 0.0426
_refine_ls_shift/su_max 0.002
_refine_ls_structure_factor_coef Fsqd
_refine_ls_weighting_details 'calc w=1/[\s^2^(Fo^2^)+(0.052P)^2^+5.1666P] where P=(Fo^2^+2Fc^2^)/3'
_refine_ls_weighting_scheme calc
_refine_ls_wR_factor_ref 0.1073
_reflns_number_gt 14388
_reflns_number_total 16502
_reflns_threshold_expression I>2\s(I)
_cod_data_source_file gd1306.cif
_cod_data_source_block I
_cod_original_sg_symbol_H-M 'P21 21 21'
_cod_database_code 2013997
_cod_database_fobs_code 2013997

loop_
_symmetry_equiv_pos_as_xyz
'x, y, z'
'-x+1/2, -y, z+1/2'
'-x, y+1/2, -z+1/2'
'x+1/2, -y+1/2, -z'

loop_
_atom_site_label
_atom_site_fract_x
_atom_site_fract_y
_atom_site_fract_z
_atom_site_U_iso_or_equiv
_atom_site_adp_type
_atom_site_calc_flag
_atom_site_refinement_flags
_atom_site_occupancy
_atom_site_disorder_assembly
_atom_site_disorder_group
_atom_site_type_symbol
C1 0.63334(17) 0.21189(13) 0.76263(11) 0.0148(6) Uani d . 1 D . C
C2 0.53670(17) 0.22198(13) 0.75104(11) 0.0155(6) Uani d . 1 . . C
C3 0.50596(17) 0.15100(13) 0.74537(11) 0.0165(6) Uani d . 1 . . C
H3 0.4606 0.1495 0.7172 0.02 Uiso calc R 1 . . H
C4 0.58364(16) 0.11845(13) 0.72198(10) 0.0147(6) Uani d . 1 D . C
C5 0.58131(17) 0.05684(13) 0.69391(11) 0.0162(6) Uani d . 1 . . C
C6 0.65307(17) 0.02419(13) 0.68262(11) 0.0153(6) Uani d . 1 D . C
C7 0.66304(18) -0.04396(13) 0.65751(11) 0.0174(6) Uani d . 1 . . C
C8 0.75190(17) -0.06203(13) 0.67907(11) 0.0176(6) Uani d . 1 . . C
H8 0.7821 -0.0896 0.6519 0.021 Uiso calc R 1 . . H
C9 0.79170(17) 0.00327(13) 0.68253(11) 0.0161(6) Uani d . 1 D . C
C10 0.87671(18) 0.01328(14) 0.67563(12) 0.0188(6) Uani d . 1 . . C
H10 0.91 -0.0228 0.6656 0.023 Uiso calc R 1 . . H
C11 0.91710(17) 0.07161(13) 0.68213(11) 0.0155(6) Uani d . 1 D . C
C12 1.00924(17) 0.08189(13) 0.66868(12) 0.0174(6) Uani d . 1 . . C
C13 1.02776(16) 0.14324(13) 0.70301(11) 0.0170(6) Uani d . 1 . . C
H13 1.0658 0.1728 0.6823 0.02 Uiso calc R 1 . . H
C14 0.94025(17) 0.17313(13) 0.70849(11) 0.0168(6) Uani d . 1 D . C
C15 0.92664(17) 0.23561(13) 0.72407(11) 0.0163(6) Uani d . 1 . . C
C16 0.84297(17) 0.25880(13) 0.73539(10) 0.0140(5) Uani d . 1 D . C
C17 0.81865(17) 0.32917(13) 0.74750(11) 0.0157(6) Uani d . 1 . . C
C18 0.72669(17) 0.32029(12) 0.76782(11) 0.0158(6) Uani d . 1 . . C
H18 0.7284 0.3102 0.8079 0.019 Uiso calc R 1 . . H
C19 0.69816(16) 0.25944(13) 0.73736(11) 0.0148(5) Uani d . 1 D . C
H19 0.6786 0.272 0.6999 0.018 Uiso calc R 1 . . H
C20 0.65419(17) 0.20274(13) 0.82355(11) 0.0153(6) Uani d . 1 . . C
H20A 0.6277 0.1632 0.8369 0.023 Uiso calc R 1 . . H
H20B 0.6332 0.2396 0.8445 0.023 Uiso calc R 1 . . H
H20C 0.7151 0.1995 0.8281 0.023 Uiso calc R 1 . . H
C21 0.49233(17) 0.26036(13) 0.79588(12) 0.0187(6) Uani d . 1 . . C
H21A 0.5201 0.302 0.8005 0.028 Uiso calc R 1 . . H
H21B 0.4947 0.2364 0.8304 0.028 Uiso calc R 1 . . H
H21C 0.4337 0.2672 0.7855 0.028 Uiso calc R 1 . . H
C22 0.52404(17) 0.25487(14) 0.69420(12) 0.0192(6) Uani d . 1 . . C
H22A 0.543 0.3001 0.6968 0.023 Uiso calc R 1 . . H
H22B 0.5601 0.233 0.667 0.023 Uiso calc R 1 . . H
C23 0.43386(18) 0.25410(14) 0.67337(12) 0.0224(6) Uani d . 1 . . C
C24 0.47476(17) 0.11536(13) 0.79772(12) 0.0178(6) Uani d . 1 . . C
H24A 0.4855 0.0687 0.7935 0.021 Uiso calc R 1 . . H
H24B 0.5073 0.1307 0.8297 0.021 Uiso calc R 1 . . H
C25 0.38098(17) 0.12589(14) 0.80884(12) 0.0211(6) Uani d . 1 . . C
H25A 0.3715 0.1714 0.819 0.025 Uiso calc R 1 . . H
H25B 0.3489 0.1171 0.7749 0.025 Uiso calc R 1 . . H
C26 0.34909(19) 0.08288(16) 0.85427(13) 0.0251(7) Uani d . 1 . . C
C27 0.49416(19) 0.03306(15) 0.67825(14) 0.0258(7) Uani d . 1 . . C
H27A 0.4991 -0.0016 0.6513 0.039 Uiso calc R 1 . . H
H27B 0.4619 0.0686 0.6625 0.039 Uiso calc R 1 . . H
H27C 0.4655 0.0169 0.711 0.039 Uiso calc R 1 . . H
C28 0.59835(19) -0.09515(14) 0.67364(13) 0.0223(6) Uani d . 1 . . C
H28A 0.5864 -0.0918 0.7129 0.033 Uiso calc R 1 . . H
H28B 0.6207 -0.138 0.6655 0.033 Uiso calc R 1 . . H
H28C 0.5466 -0.0883 0.6528 0.033 Uiso calc R 1 . . H
C29 0.67263(19) -0.04022(14) 0.59381(12) 0.0201(6) Uani d . 1 . . C
H29A 0.7298 -0.0244 0.5856 0.024 Uiso calc R 1 . . H
H29B 0.6686 -0.0845 0.5791 0.024 Uiso calc R 1 . . H
C30 0.61064(19) 0.00153(15) 0.56262(12) 0.0220(6) Uani d . 1 . . C
C31 0.75121(18) -0.09449(13) 0.73680(11) 0.0205(6) Uani d . 1 . . C
H31A 0.7096 -0.0723 0.7602 0.025 Uiso calc R 1 . . H
H31B 0.7331 -0.1398 0.7328 0.025 Uiso calc R 1 . . H
C32 0.83668(18) -0.09298(15) 0.76536(12) 0.0223(6) Uani d . 1 . . C
H32A 0.8773 -0.1162 0.7419 0.027 Uiso calc R 1 . . H
H32B 0.8553 -0.0476 0.7674 0.027 Uiso calc R 1 . . H
C33 0.84156(19) -0.12103(14) 0.82183(12) 0.0229(6) Uani d . 1 . . C
C34 1.0166(2) 0.09901(16) 0.60772(12) 0.0248(7) Uani d . 1 . . C
H34A 0.992 0.0645 0.5856 0.037 Uiso calc R 1 . . H
H34B 1.0758 0.1042 0.598 0.037 Uiso calc R 1 . . H
H34C 0.9866 0.1393 0.6006 0.037 Uiso calc R 1 . . H
C35 1.06333(19) 0.02276(14) 0.68084(13) 0.0237(7) Uani d . 1 . . C
H35A 1.0556 0.0099 0.7191 0.035 Uiso calc R 1 . . H
H35B 1.1224 0.0332 0.6744 0.035 Uiso calc R 1 . . H
H35C 1.0466 -0.0127 0.6567 0.035 Uiso calc R 1 . . H
C36 1.06093(17) 0.13290(14) 0.76199(11) 0.0186(6) Uani d . 1 . . C
H36A 1.0522 0.1733 0.7827 0.022 Uiso calc R 1 . . H
H36B 1.026 0.0994 0.7796 0.022 Uiso calc R 1 . . H
C37 1.15354(18) 0.11320(14) 0.76844(12) 0.0206(6) Uani d . 1 . . C
H37A 1.1713 0.1212 0.8067 0.025 Uiso calc R 1 . . H
H37B 1.1589 0.0665 0.7613 0.025 Uiso calc R 1 . . H
C38 1.21096(17) 0.14916(14) 0.73033(12) 0.0212(6) Uani d . 1 . . C
C39 1.00126(18) 0.28058(14) 0.72844(13) 0.0222(6) Uani d . 1 . . C
H39A 1.0125 0.2899 0.7671 0.033 Uiso calc R 1 . . H
H39B 0.9889 0.3207 0.709 0.033 Uiso calc R 1 . . H
H39C 1.0505 0.2601 0.712 0.033 Uiso calc R 1 . . H
C40 0.82215(18) 0.36648(14) 0.69287(11) 0.0192(6) Uani d . 1 . . C
H40A 0.8784 0.3627 0.6771 0.029 Uiso calc R 1 . . H
H40B 0.8093 0.4119 0.6995 0.029 Uiso calc R 1 . . H
H40C 0.781 0.3485 0.6673 0.029 Uiso calc R 1 . . H
C41 0.66849(18) 0.37875(13) 0.75955(13) 0.0214(6) Uani d . 1 . . C
H41A 0.6689 0.3909 0.7203 0.026 Uiso calc R 1 . . H
H41B 0.6105 0.3662 0.7692 0.026 Uiso calc R 1 . . H
C42 0.69335(16) 0.43663(14) 0.79349(13) 0.0209(6) Uani d . 1 . . C
C43 0.87346(16) 0.36465(13) 0.78985(11) 0.0166(5) Uani d . 1 . . C
H43A 0.9284 0.374 0.7728 0.02 Uiso calc R 1 . . H
H43B 0.8466 0.4064 0.7984 0.02 Uiso calc R 1 . . H
C44 0.88901(19) 0.32876(15) 0.84395(12) 0.0227(6) Uani d . 1 . . C
H44A 0.839 0.3322 0.8678 0.027 Uiso calc R 1 . . H
H44B 0.8994 0.2827 0.8365 0.027 Uiso calc R 1 . . H
C45 0.96465(18) 0.35811(14) 0.87270(12) 0.0224(6) Uani d . 1 . . C
C46 1.0202(2) 0.41661(15) 0.95112(13) 0.0246(7) Uani d . 1 . . C
H46A 0.9982 0.4508 0.9754 0.03 Uiso calc R 1 . . H
H46B 1.0599 0.4367 0.9251 0.03 Uiso calc R 1 . . H
C47 1.06647(18) 0.36664(15) 0.98558(11) 0.0207(6) Uani d . 1 . . C
H47 1.0858 0.3303 0.9619 0.025 Uiso calc R 1 . . H
C48 1.1401(2) 0.39540(17) 1.01615(14) 0.0308(8) Uani d . 1 . . C
H48A 1.1203 0.4304 1.0397 0.046 Uiso calc R 1 . . H
H48B 1.1809 0.4123 0.9898 0.046 Uiso calc R 1 . . H
H48C 1.1666 0.3621 1.0387 0.046 Uiso calc R 1 . . H
C49 0.91939(18) 0.08993(14) 0.91683(11) 0.0182(6) Uani d . 1 . . C
H49 0.9256 0.0526 0.9424 0.022 Uiso calc R 1 . . H
C50 0.89082(18) 0.14950(13) 0.94849(11) 0.0186(6) Uani d . 1 . . C
H50 0.8536 0.1382 0.98 0.022 Uiso calc R 1 . . H
C51 0.97461(18) 0.17573(13) 0.96731(12) 0.0182(6) Uani d . 1 . . C
H51 0.9952 0.1513 0.9999 0.022 Uiso calc R 1 . . H
C52 1.03166(19) 0.16393(15) 0.91805(12) 0.0223(6) Uani d . 1 . . C
H52 1.0264 0.2005 0.8917 0.027 Uiso calc R 1 . . H
C53 1.1231(2) 0.15311(17) 0.93144(13) 0.0291(7) Uani d . 1 . . C
H53A 1.1544 0.1461 0.8969 0.035 Uiso calc R 1 . . H
H53B 1.1458 0.1922 0.9491 0.035 Uiso calc R 1 . . H
C54 0.85476(18) 0.10701(13) 0.82496(11) 0.0177(6) Uani d . 1 D . C
H54 0.8943 0.1381 0.8129 0.021 Uiso calc R 1 . . H
C55 0.66598(18) 0.01899(13) 0.82503(12) 0.0203(6) Uani d . 1 . . C
H55 0.6325 0.0275 0.7936 0.024 Uiso calc R 1 . . H
C56 0.63787(19) -0.02319(14) 0.86545(13) 0.0238(7) Uani d . 1 . . C
C57 0.6885(2) -0.03592(14) 0.91239(13) 0.0250(7) Uani d . 1 . . C
C58 0.7662(2) -0.00699(14) 0.91879(12) 0.0237(6) Uani d . 1 . . C
H58 0.8006 -0.0157 0.9497 0.028 Uiso calc R 1 . . H
C59 0.79185(18) 0.03584(13) 0.87740(12) 0.0184(6) Uani d . 1 . . C
C60 0.74397(17) 0.04863(12) 0.83123(11) 0.0167(6) Uani d . 1 D . C
C61 0.5540(2) -0.05519(17) 0.85920(15) 0.0350(8) Uani d . 1 . . C
H61A 0.5161 -0.0399 0.888 0.053 Uiso calc R 1 . . H
H61B 0.5607 -0.1019 0.8624 0.053 Uiso calc R 1 . . H
H61C 0.5305 -0.0447 0.8232 0.053 Uiso calc R 1 . . H
C62 0.6572(3) -0.08032(17) 0.95700(15) 0.0393(9) Uani d . 1 . . C
H62A 0.6972 -0.0805 0.9875 0.059 Uiso calc R 1 . . H
H62B 0.6515 -0.124 0.9423 0.059 Uiso calc R 1 . . H
H62C 0.6025 -0.0652 0.9701 0.059 Uiso calc R 1 . . H
C63 0.74226(18) 0.16013(14) 0.63267(11) 0.0200(6) Uani d . 1 . . C
H63A 0.7432 0.1203 0.6105 0.024 Uiso calc R 1 A 1 H
H63B 0.6848 0.1779 0.6301 0.024 Uiso calc R 1 A 1 H
N1 0.65111(14) 0.15070(10) 0.73191(9) 0.0134(5) Uani d . 1 . . N
N2 0.73390(14) 0.04848(10) 0.69223(9) 0.0153(5) Uani d . 1 . . N
N3 0.88029(13) 0.12598(11) 0.69988(9) 0.0152(5) Uani d . 1 . . N
N4 0.77725(14) 0.22186(11) 0.73194(9) 0.0143(5) Uani d . 1 . . N
N5 0.42035(17) 0.22324(14) 0.62626(11) 0.0311(6) Uani d . 1 . . N
H5A 0.3695 0.2217 0.6123 0.037 Uiso calc R 1 . . H
H5B 0.4622 0.2044 0.6092 0.037 Uiso calc R 1 . . H
N6 0.35252(18) 0.10684(16) 0.90431(11) 0.0371(7) Uani d . 1 . . N
H6A 0.3337 0.0843 0.9322 0.044 Uiso calc R 1 . . H
H6B 0.3737 0.1454 0.9098 0.044 Uiso calc R 1 . . H
N7 0.53576(17) -0.02341(14) 0.54999(11) 0.0289(6) Uani d . 1 . . N
H7A 0.4997 -0.0007 0.5308 0.035 Uiso calc R 1 . . H
H7B 0.5226 -0.0625 0.5609 0.035 Uiso calc R 1 . . H
N8 0.77766(17) -0.15596(12) 0.84060(11) 0.0269(6) Uani d . 1 . . N
H8A 0.7801 -0.1731 0.8735 0.032 Uiso calc R 1 . . H
H8B 0.733 -0.1619 0.8201 0.032 Uiso calc R 1 . . H
N9 1.22518(16) 0.21052(12) 0.74193(11) 0.0251(6) Uani d . 1 . . N
H9A 1.2579 0.2336 0.7206 0.03 Uiso calc R 1 . . H
H9B 1.2019 0.2281 0.771 0.03 Uiso calc R 1 . . H
N10 0.70352(15) 0.49194(11) 0.76769(11) 0.0220(5) Uani d . 1 . . N
H10A 0.7176 0.5266 0.7862 0.026 Uiso calc R 1 . . H
H10B 0.6962 0.4941 0.732 0.026 Uiso calc R 1 . . H
N11 0.95123(16) 0.38823(12) 0.92076(10) 0.0236(6) Uani d . 1 . . N
H11 0.9 0.3907 0.9339 0.028 Uiso calc R 1 . . H
N12 0.86414(15) 0.07301(11) 0.87206(9) 0.0183(5) Uani d . 1 . . N
N13 0.78637(14) 0.09329(11) 0.79744(10) 0.0168(5) Uani d . 1 . . N
O1 0.37668(13) 0.28110(11) 0.69856(9) 0.0291(5) Uani d . 1 . . O
O2 0.31973(16) 0.02849(11) 0.84433(10) 0.0373(6) Uani d . 1 . . O
O3 0.63201(15) 0.05629(11) 0.54817(9) 0.0324(5) Uani d . 1 . . O
O4 0.90527(13) -0.11217(11) 0.85040(9) 0.0284(5) Uani d . 1 . . O
O5 1.24248(13) 0.12188(9) 0.68965(8) 0.0255(5) Uani d . 1 . . O
O6 0.70306(14) 0.43141(10) 0.84391(9) 0.0276(5) Uani d . 1 . . O
O7 1.03526(13) 0.35586(11) 0.85197(9) 0.0277(5) Uani d . 1 . . O
O8 1.07770(13) 0.24025(10) 1.05514(8) 0.0236(5) Uani d . 1 . . O
O9 0.92504(13) 0.26532(10) 1.07792(8) 0.0254(5) Uani d . 1 . . O
O10 0.97022(13) 0.24291(9) 0.97934(8) 0.0219(4) Uani d . 1 . . O
O11 1.00484(13) 0.34389(10) 1.02491(8) 0.0213(4) Uani d . 1 . . O
O12 0.99877(13) 0.10570(10) 0.89316(8) 0.0233(5) Uani d . 1 . . O
O13 0.85129(13) 0.19134(10) 0.91126(8) 0.0211(4) Uani d . 1 . . O
H13A 0.8165 0.2144 0.9281 0.032 Uiso calc R 1 . . H
O14 1.13589(14) 0.10023(11) 0.96627(9) 0.0310(5) Uani d . 1 . . O
H14 1.1365 0.0662 0.9477 0.047 Uiso calc R 1 . . H
P 0.99602(5) 0.26981(4) 1.03867(3) 0.01786(15) Uani d . 1 . . P
Co 0.76241(2) 0.134650(17) 0.712480(15) 0.01377(8) Uani d . 1 D . Co
O1W 0.24256(14) 0.23269(12) 0.03362(9) 0.0364(5) Uani d . 1 . . O
H1Y 0.1905 0.2353 0.0404 0.055 Uiso d R 1 . . H
H1Z 0.2506 0.1926 0.038 0.055 Uiso d R 1 . . H
O2W 0.16924(15) 0.26920(11) 0.84058(9) 0.0344(5) Uani d . 1 . . O
H2Y 0.1288 0.2955 0.844 0.052 Uiso d R 1 . . H
H2Z 0.2014 0.277 0.8675 0.052 Uiso d R 1 . . H
O3W 0.77424(14) 0.20544(11) 0.07112(9) 0.0323(5) Uani d . 1 . . O
H3Y 0.8215 0.2242 0.0733 0.048 Uiso d R 1 . . H
H3Z 0.765 0.2236 0.0405 0.048 Uiso d R 1 . . H
O4W 0.02890(15) 0.97971(11) 0.83342(10) 0.0361(6) Uani d . 1 . . O
H4Y -0.009 0.9517 0.8386 0.054 Uiso d R 1 . . H
H4Z 0.0203 1.015 0.8502 0.054 Uiso d R 1 . . H
O5W 0.56885(15) 0.37872(12) 0.90100(11) 0.0425(7) Uani d . 1 . . O
H5Y 0.61 0.395 0.8838 0.064 Uiso d R 1 . . H
H5Z 0.5719 0.341 0.9142 0.064 Uiso d R 1 . . H
O6W 0.16377(18) 0.99142(14) 0.90416(11) 0.0514(7) Uani d . 1 . . O
H6Y 0.1221 0.9876 0.8827 0.077 Uiso d R 1 . . H
H6Z 0.2083 1.0019 0.8873 0.077 Uiso d R 1 . . H
O7W 0.39819(17) 0.06258(15) 0.50689(13) 0.0541(7) Uani d . 1 . . O
H7Y 0.3803 0.047 0.4769 0.081 Uiso d R 1 . . H
H7Z 0.3599 0.0546 0.5302 0.081 Uiso d R 1 . . H
O8W 0.52174(18) 0.15943(14) 0.53674(13) 0.0531(7) Uani d . 1 . . O
H8Y 0.5556 0.1281 0.5402 0.08 Uiso d R 1 . . H
H8Z 0.4856 0.1312 0.5279 0.08 Uiso d R 1 . . H
O9W 0.23533(19) 0.20076(17) 0.59497(11) 0.0653(9) Uani d . 1 . . O
H9Y 0.1943 0.2254 0.5878 0.098 Uiso d R 1 . . H
H9Z 0.2377 0.1771 0.6233 0.098 Uiso d R 1 . . H
O10W 0.7312(2) 0.53583(19) 0.91553(14) 0.0788(10) Uani d . 1 . . O
H10Y 0.7225 0.5046 0.8938 0.118 Uiso d R 1 . . H
H10Z 0.7647 0.5292 0.942 0.118 Uiso d R 1 . . H
O11W 0.9076(3) 0.78596(18) 0.92935(15) 0.0816(11) Uani d . 1 . . O
O12A 0.2820(3) 0.0854(2) 0.0213(2) 0.0374(11) Uani d P 0.6 B 1 O
O12B 0.2685(5) 0.1070(4) 0.0465(3) 0.0409(17) Uani d P 0.4 C 2 O
H12W 0.2297 0.1049 0.0227 0.061 Uiso d PR 0.4 C 2 H
H12X 0.2501 0.0959 0.0778 0.061 Uiso d PR 0.4 C 2 H
C64A 0.7987(5) 0.2060(8) 0.6069(3) 0.034(2) Uani d PDU 0.615(4) D 1 C
H64A 0.8544 0.1854 0.6033 0.041 Uiso calc PR 0.615(4) D 1 H
H64B 0.8052 0.2432 0.6318 0.041 Uiso calc PR 0.615(4) D 1 H
C65A 0.7728(4) 0.2315(3) 0.5502(2) 0.0380(16) Uani d PDU 0.615(4) D 1 C
H65A 0.7537 0.1949 0.5267 0.046 Uiso calc PR 0.615(4) D 1 H
C66A 0.7015(4) 0.2816(4) 0.5555(3) 0.060(2) Uani d PDU 0.615(4) D 1 C
H66A 0.654 0.2624 0.575 0.072 Uiso calc PR 0.615(4) D 1 H
H66B 0.6835 0.2953 0.5189 0.072 Uiso calc PR 0.615(4) D 1 H
H66C 0.7219 0.319 0.576 0.072 Uiso calc PR 0.615(4) D 1 H
C67A 0.8515(5) 0.2633(4) 0.5243(4) 0.0610(18) Uani d PDU 0.615(4) D 1 C
H67A 0.8407 0.2726 0.4856 0.073 Uiso calc PR 0.615(4) D 1 H
H67B 0.8993 0.234 0.5274 0.073 Uiso calc PR 0.615(4) D 1 H
H67C 0.8641 0.3035 0.5437 0.073 Uiso calc PR 0.615(4) D 1 H
C64B 0.7931(9) 0.2160(13) 0.6118(4) 0.034(2) Uani d PDU 0.385(4) D 2 C
H64C 0.8462 0.218 0.6326 0.041 Uiso calc PR 0.385(4) D 2 H
H64D 0.7619 0.2563 0.6192 0.041 Uiso calc PR 0.385(4) D 2 H
C65B 0.8137(6) 0.2132(5) 0.5503(4) 0.0371(16) Uani d PDU 0.385(4) D 2 C
H65B 0.8546 0.1777 0.5431 0.045 Uiso calc PR 0.385(4) D 2 H
C66B 0.7332(5) 0.2021(4) 0.5160(3) 0.029(2) Uani d PD 0.385(4) D 2 C
H66D 0.6933 0.237 0.5232 0.043 Uiso calc PR 0.385(4) D 2 H
H66E 0.7079 0.1609 0.5263 0.043 Uiso calc PR 0.385(4) D 2 H
H66F 0.7475 0.2016 0.477 0.043 Uiso calc PR 0.385(4) D 2 H
C67B 0.8537(7) 0.2788(6) 0.5346(6) 0.0609(18) Uani d PDU 0.385(4) D 2 C
H67D 0.8171 0.3139 0.5466 0.073 Uiso calc PR 0.385(4) D 2 H
H67E 0.8609 0.281 0.4947 0.073 Uiso calc PR 0.385(4) D 2 H
H67F 0.9085 0.2829 0.5524 0.073 Uiso calc PR 0.385(4) D 2 H
O15 0.6320(5) 0.3506(5) 0.6113(3) 0.066(3) Uani d PD 0.385(4) D 2 O
C70 0.5537(7) 0.3265(5) 0.5318(4) 0.044(3) Uani d PD 0.385(4) D 2 C
H70A 0.5298 0.2925 0.5548 0.067 Uiso calc PR 0.385(4) D 2 H
H70B 0.5818 0.3071 0.5001 0.067 Uiso calc PR 0.385(4) D 2 H
H70C 0.5088 0.3549 0.5191 0.067 Uiso calc PR 0.385(4) D 2 H
C69 0.6160(6) 0.3646(6) 0.5646(4) 0.051(3) Uani d PD 0.385(4) D 2 C
C68 0.6580(14) 0.4192(11) 0.5326(8) 0.150(11) Uani d PD 0.385(4) D 2 C
H68A 0.6978 0.4416 0.5565 0.224 Uiso calc PR 0.385(4) D 2 H
H68B 0.6152 0.4495 0.5199 0.224 Uiso calc PR 0.385(4) D 2 H
H68C 0.6879 0.4013 0.501 0.224 Uiso calc PR 0.385(4) D 2 H
O13W 0.6540(8) 0.4881(5) 0.5058(6) 0.102(4) Uani d P 0.35 E 1 O
O14W 0.7010(16) 0.4291(12) 0.5930(11) 0.177(9) Uiso d P 0.3 F 1 O

loop_
_atom_site_aniso_label
_atom_site_aniso_U_11
_atom_site_aniso_U_22
_atom_site_aniso_U_33
_atom_site_aniso_U_12
_atom_site_aniso_U_13
_atom_site_aniso_U_23
C1 0.0142(14) 0.0120(13) 0.0183(13) 0.0016(10) -0.0008(11) -0.0009(11)
C2 0.0124(13) 0.0164(14) 0.0177(14) -0.0010(11) 0.0007(11) -0.0009(11)
C3 0.0136(13) 0.0178(14) 0.0182(14) 0.0009(11) 0.0003(11) -0.0028(11)
C4 0.0128(13) 0.0174(14) 0.0139(13) 0.0011(10) -0.0012(10) 0.0039(10)
C5 0.0155(14) 0.0168(14) 0.0164(13) -0.0039(11) -0.0007(10) -0.0018(11)
C6 0.0168(14) 0.0142(13) 0.0149(13) -0.0047(11) -0.0004(11) -0.0013(11)
C7 0.0182(15) 0.0155(14) 0.0185(14) -0.0018(11) -0.0002(11) -0.0032(11)
C8 0.0152(14) 0.0136(13) 0.0241(14) 0.0003(11) 0.0019(11) -0.0056(10)
C9 0.0186(14) 0.0142(14) 0.0156(14) 0.0005(11) -0.0003(11) -0.0037(11)
C10 0.0170(14) 0.0179(14) 0.0215(15) 0.0003(11) 0.0008(11) -0.0049(12)
C11 0.0147(14) 0.0165(14) 0.0152(13) 0.0019(11) -0.0001(11) 0.0006(11)
C12 0.0132(14) 0.0174(14) 0.0216(14) 0.0006(11) 0.0011(11) -0.0014(11)
C13 0.0118(12) 0.0152(13) 0.0238(15) -0.0013(10) 0.0014(10) 0.0002(11)
C14 0.0156(13) 0.0202(14) 0.0146(13) -0.0012(11) 0.0040(11) 0.0022(11)
C15 0.0167(13) 0.0153(13) 0.0171(14) -0.0026(11) 0.0005(10) 0.0003(11)
C16 0.0187(14) 0.0128(13) 0.0106(12) -0.0010(11) -0.0018(10) 0.0010(10)
C17 0.0124(13) 0.0160(14) 0.0187(14) -0.0007(11) -0.0001(11) 0.0020(11)
C18 0.0132(14) 0.0139(13) 0.0202(14) -0.0018(11) -0.0004(11) 0.0011(10)
C19 0.0112(13) 0.0145(13) 0.0187(13) 0.0025(10) -0.0008(10) 0.0000(11)
C20 0.0154(14) 0.0136(13) 0.0170(14) -0.0004(11) 0.0005(11) -0.0006(11)
C21 0.0156(13) 0.0153(13) 0.0252(15) 0.0004(11) 0.0022(11) -0.0007(12)
C22 0.0124(13) 0.0217(15) 0.0235(15) 0.0014(11) -0.0005(11) 0.0026(12)
C23 0.0140(14) 0.0247(16) 0.0284(16) 0.0005(12) 0.0010(12) 0.0102(13)
C24 0.0133(13) 0.0184(14) 0.0218(15) -0.0007(10) 0.0002(11) -0.0011(11)
C25 0.0167(14) 0.0223(15) 0.0241(15) 0.0004(12) 0.0018(11) 0.0013(12)
C26 0.0165(15) 0.0329(18) 0.0260(16) -0.0076(13) 0.0005(12) -0.0014(13)
C27 0.0155(14) 0.0287(17) 0.0331(18) -0.0016(13) -0.0001(13) -0.0110(14)
C28 0.0218(15) 0.0201(15) 0.0250(15) -0.0050(12) -0.0015(12) -0.0028(12)
C29 0.0209(15) 0.0204(15) 0.0189(14) -0.0008(12) 0.0006(11) -0.0067(12)
C30 0.0262(16) 0.0235(16) 0.0162(14) 0.0010(13) -0.0001(12) -0.0049(12)
C31 0.0199(16) 0.0171(13) 0.0243(15) -0.0010(12) 0.0010(12) -0.0022(11)
C32 0.0175(15) 0.0235(15) 0.0260(15) 0.0009(12) -0.0012(12) -0.0014(12)
C33 0.0220(16) 0.0202(15) 0.0266(16) 0.0050(12) -0.0009(12) -0.0090(12)
C34 0.0237(17) 0.0283(17) 0.0225(16) -0.0012(13) 0.0059(12) -0.0039(13)
C35 0.0165(14) 0.0186(15) 0.0359(18) 0.0013(12) 0.0007(13) -0.0067(13)
C36 0.0171(14) 0.0194(14) 0.0195(14) -0.0021(12) 0.0013(11) 0.0013(12)
C37 0.0177(15) 0.0222(15) 0.0219(14) 0.0018(12) -0.0047(11) 0.0019(12)
C38 0.0120(13) 0.0213(15) 0.0302(16) 0.0021(11) -0.0038(11) 0.0010(12)
C39 0.0139(14) 0.0210(15) 0.0317(17) -0.0006(12) 0.0019(12) -0.0008(12)
C40 0.0193(13) 0.0179(14) 0.0205(14) -0.0034(12) -0.0005(11) 0.0044(12)
C41 0.0156(14) 0.0181(15) 0.0304(16) -0.0002(11) 0.0011(12) 0.0014(12)
C42 0.0118(14) 0.0201(15) 0.0307(17) 0.0022(11) 0.0052(12) -0.0002(13)
C43 0.0146(12) 0.0145(12) 0.0206(13) -0.0015(11) -0.0012(11) -0.0002(12)
C44 0.0268(16) 0.0219(16) 0.0193(15) -0.0055(13) -0.0030(12) 0.0025(12)
C45 0.0220(15) 0.0195(15) 0.0258(16) -0.0022(12) -0.0041(12) 0.0070(13)
C46 0.0299(17) 0.0195(15) 0.0244(16) -0.0051(13) -0.0086(13) 0.0000(12)
C47 0.0206(14) 0.0213(15) 0.0203(14) -0.0051(13) -0.0023(11) 0.0009(12)
C48 0.0278(18) 0.0345(19) 0.0301(18) -0.0091(14) -0.0082(14) 0.0022(15)
C49 0.0174(14) 0.0186(14) 0.0186(14) -0.0012(11) -0.0036(11) -0.0008(11)
C50 0.0206(14) 0.0182(15) 0.0170(14) 0.0010(11) 0.0006(11) 0.0004(11)
C51 0.0232(15) 0.0150(14) 0.0162(14) 0.0000(11) -0.0024(11) -0.0005(11)
C52 0.0225(15) 0.0257(16) 0.0187(15) -0.0026(13) -0.0003(12) -0.0045(12)
C53 0.0223(16) 0.039(2) 0.0257(17) -0.0032(14) -0.0010(13) -0.0070(14)
C54 0.0175(14) 0.0149(13) 0.0206(14) 0.0012(11) 0.0002(11) -0.0026(11)
C55 0.0192(15) 0.0159(14) 0.0258(15) 0.0015(12) -0.0001(12) -0.0042(12)
C56 0.0238(16) 0.0171(15) 0.0306(17) -0.0011(12) 0.0047(13) -0.0018(13)
C57 0.0315(18) 0.0165(15) 0.0270(16) -0.0021(13) 0.0045(14) -0.0026(12)
C58 0.0292(16) 0.0218(15) 0.0202(14) 0.0034(13) -0.0007(13) -0.0009(11)
C59 0.0193(14) 0.0148(14) 0.0210(15) 0.0016(11) 0.0004(11) -0.0063(11)
C60 0.0191(15) 0.0128(12) 0.0183(13) 0.0037(11) 0.0030(11) -0.0033(10)
C61 0.0292(18) 0.0330(19) 0.043(2) -0.0080(15) 0.0029(15) 0.0029(16)
C62 0.049(2) 0.034(2) 0.0348(19) -0.0156(17) 0.0043(17) 0.0065(16)
C63 0.0218(15) 0.0239(14) 0.0144(13) -0.0075(12) 0.0015(12) -0.0016(11)
N1 0.0139(11) 0.0127(11) 0.0137(11) 0.0012(9) 0.0027(9) -0.0021(9)
N2 0.0149(11) 0.0138(11) 0.0173(11) -0.0029(10) 0.0013(9) -0.0029(9)
N3 0.0114(11) 0.0155(12) 0.0187(12) -0.0018(9) 0.0014(8) -0.0006(9)
N4 0.0134(12) 0.0164(11) 0.0130(10) 0.0011(9) 0.0002(8) -0.0002(9)
N5 0.0180(13) 0.0449(18) 0.0306(15) 0.0007(12) -0.0074(11) -0.0008(13)
N6 0.0362(17) 0.0500(19) 0.0250(15) -0.0201(14) 0.0053(12) -0.0057(13)
N7 0.0272(14) 0.0337(15) 0.0259(14) 0.0009(12) -0.0063(11) -0.0019(12)
N8 0.0286(15) 0.0269(14) 0.0251(13) -0.0012(11) -0.0049(11) 0.0025(11)
N9 0.0205(13) 0.0201(12) 0.0348(15) -0.0015(10) 0.0019(11) 0.0000(11)
N10 0.0240(13) 0.0151(12) 0.0268(13) 0.0003(10) 0.0006(10) -0.0021(10)
N11 0.0246(14) 0.0265(14) 0.0198(13) -0.0019(11) -0.0042(10) 0.0029(11)
N12 0.0207(13) 0.0170(12) 0.0172(12) -0.0017(10) -0.0036(10) -0.0026(10)
N13 0.0149(11) 0.0151(11) 0.0205(12) -0.0003(9) -0.0019(9) -0.0015(9)
O1 0.0165(11) 0.0345(13) 0.0363(13) 0.0052(9) -0.0013(9) 0.0051(10)
O2 0.0498(15) 0.0315(13) 0.0306(13) -0.0160(12) -0.0073(11) 0.0032(10)
O3 0.0330(13) 0.0299(13) 0.0344(13) -0.0002(10) -0.0034(10) 0.0044(10)
O4 0.0225(12) 0.0338(13) 0.0289(12) 0.0011(9) -0.0049(9) -0.0049(10)
O5 0.0234(11) 0.0228(11) 0.0303(11) 0.0003(9) 0.0050(9) 0.0013(9)
O6 0.0313(12) 0.0245(11) 0.0269(12) 0.0017(9) 0.0069(9) 0.0012(9)
O7 0.0244(11) 0.0305(12) 0.0284(11) -0.0021(10) -0.0043(9) -0.0018(10)
O8 0.0241(11) 0.0216(11) 0.0252(11) -0.0002(9) -0.0035(9) 0.0006(9)
O9 0.0253(11) 0.0300(12) 0.0208(10) -0.0029(9) 0.0029(9) -0.0013(9)
O10 0.0295(12) 0.0164(10) 0.0197(10) 0.0006(9) -0.0058(8) -0.0021(8)
O11 0.0239(11) 0.0211(11) 0.0189(10) -0.0020(9) 0.0000(8) -0.0028(8)
O12 0.0185(11) 0.0293(11) 0.0222(11) -0.0017(9) -0.0001(8) -0.0100(9)
O13 0.0215(11) 0.0210(11) 0.0209(10) 0.0063(9) -0.0022(8) -0.0038(8)
O14 0.0280(12) 0.0352(13) 0.0298(12) 0.0086(10) -0.0059(10) -0.0085(10)
P 0.0196(4) 0.0181(4) 0.0158(3) -0.0013(3) -0.0017(3) -0.0020(3)
Co 0.01113(16) 0.01275(16) 0.01742(17) -0.00076(14) 0.00072(14) -0.00235(14)
O1W 0.0202(12) 0.0531(15) 0.0358(12) -0.0117(11) -0.0001(10) -0.0047(11)
O2W 0.0327(13) 0.0348(13) 0.0356(13) 0.0054(11) -0.0046(10) -0.0068(11)
O3W 0.0263(12) 0.0349(13) 0.0358(13) -0.0041(10) 0.0022(10) -0.0003(10)
O4W 0.0342(13) 0.0290(13) 0.0451(15) 0.0030(10) 0.0039(11) -0.0073(11)
O5W 0.0273(13) 0.0349(14) 0.0654(17) 0.0090(11) 0.0143(12) 0.0230(13)
O6W 0.0495(17) 0.0555(18) 0.0492(16) -0.0003(14) -0.0062(14) -0.0182(14)
O7W 0.0375(15) 0.0628(19) 0.0620(19) 0.0057(14) -0.0038(14) 0.0118(15)
O8W 0.0428(16) 0.0432(16) 0.073(2) 0.0146(13) 0.0018(14) 0.0012(15)
O9W 0.0463(17) 0.115(3) 0.0347(15) -0.0134(19) -0.0037(14) 0.0125(16)
O10W 0.073(2) 0.099(3) 0.064(2) -0.006(2) 0.0026(19) 0.0061(19)
O11W 0.096(3) 0.075(2) 0.074(2) -0.018(2) -0.034(2) 0.0183(19)
O12A 0.031(3) 0.050(3) 0.031(3) -0.003(2) -0.008(2) -0.002(2)
O12B 0.040(4) 0.043(4) 0.040(4) -0.012(3) 0.005(4) -0.004(3)
C64A 0.036(2) 0.037(5) 0.028(2) -0.014(2) -0.0057(18) 0.008(3)
C65A 0.037(4) 0.052(4) 0.025(2) -0.021(3) 0.000(3) 0.005(2)
C66A 0.061(2) 0.060(2) 0.059(2) 0.0009(10) -0.0007(10) 0.0005(10)
C67A 0.0619(19) 0.061(2) 0.0599(19) -0.0024(8) 0.0007(8) 0.0015(8)
C64B 0.036(2) 0.037(5) 0.028(2) -0.014(2) -0.0055(18) 0.008(3)
C65B 0.036(4) 0.051(4) 0.024(2) -0.021(3) 0.000(3) 0.004(3)
C66B 0.039(5) 0.036(5) 0.011(4) 0.002(4) -0.003(3) 0.002(3)
C67B 0.0618(19) 0.061(2) 0.060(2) -0.0020(8) 0.0007(8) 0.0010(8)
O15 0.054(5) 0.086(7) 0.058(5) 0.005(5) -0.011(4) 0.007(5)
C70 0.048(6) 0.038(6) 0.048(6) -0.007(5) 0.008(5) -0.002(5)
C69 0.047(6) 0.072(8) 0.035(6) 0.004(6) 0.013(5) 0.020(6)
C68 0.16(2) 0.18(2) 0.106(14) -0.127(18) -0.076(14) 0.070(14)
O13W 0.076(8) 0.065(7) 0.165(13) 0.001(6) -0.010(8) -0.001(8)

loop_
_atom_type_symbol
_atom_type_description
_atom_type_scat_dispersion_real
_atom_type_scat_dispersion_imag
_atom_type_scat_source
C C 0.0033 0.0016 'International Tables Vol C Tables 4.2.6.8 and 6.1.1.4'
H H 0 0 'International Tables Vol C Tables 4.2.6.8 and 6.1.1.4'
N N 0.0061 0.0033 'International Tables Vol C Tables 4.2.6.8 and 6.1.1.4'
O O 0.0106 0.006 'International Tables Vol C Tables 4.2.6.8 and 6.1.1.4'
P P 0.1023 0.0942 'International Tables Vol C Tables 4.2.6.8 and 6.1.1.4'
Co Co 0.3494 0.9721 'International Tables Vol C Tables 4.2.6.8 and 6.1.1.4'

loop_
_geom_angle_atom_site_label_1
_geom_angle_atom_site_label_2
_geom_angle_atom_site_label_3
_geom_angle
_geom_angle_publ_flag
N1 C1 C20 109.7(2) ?
N1 C1 C19 102.4(2) ?
C20 C1 C19 108.5(2) ?
N1 C1 C2 101.9(2) ?
C20 C1 C2 113.6(2) ?
C19 C1 C2 119.5(2) ?
C21 C2 C22 110.3(2) ?
C21 C2 C3 114.3(2) ?
C22 C2 C3 107.2(2) ?
C21 C2 C1 113.1(2) ?
C22 C2 C1 110.1(2) ?
C3 C2 C1 101.4(2) ?
C4 C3 C24 110.8(2) ?
C4 C3 C2 101.4(2) ?
C24 C3 C2 118.5(2) ?
C4 C3 H3 108.5 ?
C24 C3 H3 108.5 ?
C2 C3 H3 108.5 ?
N1 C4 C5 124.6(2) ?
N1 C4 C3 112.2(2) ?
C5 C4 C3 123.2(2) ?
C6 C5 C4 120.9(2) ?
C6 C5 C27 123.8(2) ?
C4 C5 C27 115.3(2) ?
C5 C6 N2 124.1(2) ?
C5 C6 C7 128.5(2) ?
N2 C6 C7 107.5(2) ?
C28 C7 C6 117.6(2) ?
C28 C7 C8 111.0(2) ?
C6 C7 C8 100.4(2) ?
C28 C7 C29 110.8(2) ?
C6 C7 C29 110.9(2) ?
C8 C7 C29 105.0(2) ?
C9 C8 C7 100.7(2) ?
C9 C8 C31 110.1(2) ?
C7 C8 C31 113.7(2) ?
C9 C8 H8 110.7 ?
C7 C8 H8 110.7 ?
C31 C8 H8 110.7 ?
N2 C9 C10 126.3(3) ?
N2 C9 C8 110.7(2) ?
C10 C9 C8 123.0(2) ?
C11 C10 C9 125.1(3) ?
C11 C10 H10 117.4 ?
C9 C10 H10 117.4 ?
N3 C11 C10 124.8(3) ?
N3 C11 C12 111.9(2) ?
C10 C11 C12 123.3(2) ?
C11 C12 C35 113.0(2) ?
C11 C12 C34 108.4(2) ?
C35 C12 C34 109.3(2) ?
C11 C12 C13 100.5(2) ?
C35 C12 C13 116.6(2) ?
C34 C12 C13 108.5(2) ?
C14 C13 C36 106.6(2) ?
C14 C13 C12 101.9(2) ?
C36 C13 C12 116.9(2) ?
C14 C13 H13 110.3 ?
C36 C13 H13 110.3 ?
C12 C13 H13 110.3 ?
C15 C14 N3 127.1(2) ?
C15 C14 C13 123.5(2) ?
N3 C14 C13 109.2(2) ?
C14 C15 C16 121.0(2) ?
C14 C15 C39 118.6(2) ?
C16 C15 C39 120.4(2) ?
N4 C16 C15 122.3(2) ?
N4 C16 C17 111.7(2) ?
C15 C16 C17 125.8(2) ?
C43 C17 C16 116.1(2) ?
C43 C17 C40 108.5(2) ?
C16 C17 C40 107.6(2) ?
C43 C17 C18 112.2(2) ?
C16 C17 C18 100.7(2) ?
C40 C17 C18 111.6(2) ?
C19 C18 C41 114.0(2) ?
C19 C18 C17 102.9(2) ?
C41 C18 C17 115.6(2) ?
C19 C18 H18 108 ?
C41 C18 H18 108 ?
C17 C18 H18 108 ?
N4 C19 C18 102.9(2) ?
N4 C19 C1 105.4(2) ?
C18 C19 C1 121.8(2) ?
N4 C19 H19 108.7 ?
C18 C19 H19 108.7 ?
C1 C19 H19 108.7 ?
C1 C20 H20A 109.5 ?
C1 C20 H20B 109.5 ?
H20A C20 H20B 109.5 ?
C1 C20 H20C 109.5 ?
H20A C20 H20C 109.5 ?
H20B C20 H20C 109.5 ?
C2 C21 H21A 109.5 ?
C2 C21 H21B 109.5 ?
H21A C21 H21B 109.5 ?
C2 C21 H21C 109.5 ?
H21A C21 H21C 109.5 ?
H21B C21 H21C 109.5 ?
C23 C22 C2 114.4(2) ?
C23 C22 H22A 108.6 ?
C2 C22 H22A 108.6 ?
C23 C22 H22B 108.6 ?
C2 C22 H22B 108.6 ?
H22A C22 H22B 107.6 ?
O1 C23 N5 121.9(3) ?
O1 C23 C22 121.7(3) ?
N5 C23 C22 116.4(3) ?
C25 C24 C3 112.8(2) ?
C25 C24 H24A 109 ?
C3 C24 H24A 109 ?
C25 C24 H24B 109 ?
C3 C24 H24B 109 ?
H24A C24 H24B 107.8 ?
C26 C25 C24 111.9(2) ?
C26 C25 H25A 109.2 ?
C24 C25 H25A 109.2 ?
C26 C25 H25B 109.2 ?
C24 C25 H25B 109.2 ?
H25A C25 H25B 107.9 ?
O2 C26 N6 122.5(3) ?
O2 C26 C25 121.3(3) ?
N6 C26 C25 116.2(3) ?
C5 C27 H27A 109.5 ?
C5 C27 H27B 109.5 ?
H27A C27 H27B 109.5 ?
C5 C27 H27C 109.5 ?
H27A C27 H27C 109.5 ?
H27B C27 H27C 109.5 ?
C7 C28 H28A 109.5 ?
C7 C28 H28B 109.5 ?
H28A C28 H28B 109.5 ?
C7 C28 H28C 109.5 ?
H28A C28 H28C 109.5 ?
H28B C28 H28C 109.5 ?
C30 C29 C7 117.5(2) ?
C30 C29 H29A 107.9 ?
C7 C29 H29A 107.9 ?
C30 C29 H29B 107.9 ?
C7 C29 H29B 107.9 ?
H29A C29 H29B 107.2 ?
O3 C30 N7 122.4(3) ?
O3 C30 C29 119.2(3) ?
N7 C30 C29 118.4(3) ?
C32 C31 C8 113.3(2) ?
C32 C31 H31A 108.9 ?
C8 C31 H31A 108.9 ?
C32 C31 H31B 108.9 ?
C8 C31 H31B 108.9 ?
H31A C31 H31B 107.7 ?
C33 C32 C31 117.2(3) ?
C33 C32 H32A 108 ?
C31 C32 H32A 108 ?
C33 C32 H32B 108 ?
C31 C32 H32B 108 ?
H32A C32 H32B 107.2 ?
O4 C33 N8 120.8(3) ?
O4 C33 C32 119.9(3) ?
N8 C33 C32 119.2(3) ?
C12 C34 H34A 109.5 ?
C12 C34 H34B 109.5 ?
H34A C34 H34B 109.5 ?
C12 C34 H34C 109.5 ?
H34A C34 H34C 109.5 ?
H34B C34 H34C 109.5 ?
C12 C35 H35A 109.5 ?
C12 C35 H35B 109.5 ?
H35A C35 H35B 109.5 ?
C12 C35 H35C 109.5 ?
H35A C35 H35C 109.5 ?
H35B C35 H35C 109.5 ?
C37 C36 C13 117.3(2) ?
C37 C36 H36A 108 ?
C13 C36 H36A 108 ?
C37 C36 H36B 108 ?
C13 C36 H36B 108 ?
H36A C36 H36B 107.2 ?
C38 C37 C36 112.9(2) ?
C38 C37 H37A 109 ?
C36 C37 H37A 109 ?
C38 C37 H37B 109 ?
C36 C37 H37B 109 ?
H37A C37 H37B 107.8 ?
O5 C38 N9 122.5(3) ?
O5 C38 C37 120.7(3) ?
N9 C38 C37 116.8(3) ?
C15 C39 H39A 109.5 ?
C15 C39 H39B 109.5 ?
H39A C39 H39B 109.5 ?
C15 C39 H39C 109.5 ?
H39A C39 H39C 109.5 ?
H39B C39 H39C 109.5 ?
C17 C40 H40A 109.5 ?
C17 C40 H40B 109.5 ?
H40A C40 H40B 109.5 ?
C17 C40 H40C 109.5 ?
H40A C40 H40C 109.5 ?
H40B C40 H40C 109.5 ?
C42 C41 C18 113.4(2) ?
C42 C41 H41A 108.9 ?
C18 C41 H41A 108.9 ?
C42 C41 H41B 108.9 ?
C18 C41 H41B 108.9 ?
H41A C41 H41B 107.7 ?
O6 C42 N10 122.1(3) ?
O6 C42 C41 120.3(3) ?
N10 C42 C41 117.6(3) ?
C44 C43 C17 115.8(2) ?
C44 C43 H43A 108.3 ?
C17 C43 H43A 108.3 ?
C44 C43 H43B 108.3 ?
C17 C43 H43B 108.3 ?
H43A C43 H43B 107.4 ?
C45 C44 C43 109.2(2) ?
C45 C44 H44A 109.8 ?
C43 C44 H44A 109.8 ?
C45 C44 H44B 109.8 ?
C43 C44 H44B 109.8 ?
H44A C44 H44B 108.3 ?
O7 C45 N11 121.3(3) ?
O7 C45 C44 121.2(3) ?
N11 C45 C44 117.5(3) ?
N11 C46 C47 111.8(2) ?
N11 C46 H46A 109.3 ?
C47 C46 H46A 109.3 ?
N11 C46 H46B 109.3 ?
C47 C46 H46B 109.3 ?
H46A C46 H46B 107.9 ?
O11 C47 C48 109.1(2) ?
O11 C47 C46 104.9(2) ?
C48 C47 C46 112.2(3) ?
O11 C47 H47 110.1 ?
C48 C47 H47 110.1 ?
C46 C47 H47 110.1 ?
C47 C48 H48A 109.5 ?
C47 C48 H48B 109.5 ?
H48A C48 H48B 109.5 ?
C47 C48 H48C 109.5 ?
H48A C48 H48C 109.5 ?
H48B C48 H48C 109.5 ?
O12 C49 N12 106.9(2) ?
O12 C49 C50 106.4(2) ?
N12 C49 C50 113.4(2) ?
O12 C49 H49 110 ?
N12 C49 H49 110 ?
C50 C49 H49 110 ?
O13 C50 C51 111.6(2) ?
O13 C50 C49 108.0(2) ?
C51 C50 C49 100.5(2) ?
O13 C50 H50 112.1 ?
C51 C50 H50 112.1 ?
C49 C50 H50 112.1 ?
O10 C51 C50 111.8(2) ?
O10 C51 C52 110.3(2) ?
C50 C51 C52 103.3(2) ?
O10 C51 H51 110.4 ?
C50 C51 H51 110.4 ?
C52 C51 H51 110.4 ?
O12 C52 C53 108.4(3) ?
O12 C52 C51 104.3(2) ?
C53 C52 C51 115.4(3) ?
O12 C52 H52 109.5 ?
C53 C52 H52 109.5 ?
C51 C52 H52 109.5 ?
O14 C53 C52 112.8(3) ?
O14 C53 H53A 109 ?
C52 C53 H53A 109 ?
O14 C53 H53B 109 ?
C52 C53 H53B 109 ?
H53A C53 H53B 107.8 ?
N13 C54 N12 114.3(3) ?
N13 C54 H54 122.8 ?
N12 C54 H54 122.8 ?
C56 C55 C60 119.2(3) ?
C56 C55 H55 120.4 ?
C60 C55 H55 120.4 ?
C55 C56 C57 120.2(3) ?
C55 C56 C61 119.6(3) ?
C57 C56 C61 120.3(3) ?
C58 C57 C56 121.1(3) ?
C58 C57 C62 118.6(3) ?
C56 C57 C62 120.3(3) ?
C57 C58 C59 117.0(3) ?
C57 C58 H58 121.5 ?
C59 C58 H58 121.5 ?
C60 C59 N12 105.9(2) ?
C60 C59 C58 123.0(3) ?
N12 C59 C58 131.2(3) ?
C59 C60 C55 119.6(3) ?
C59 C60 N13 109.6(2) ?
C55 C60 N13 130.7(3) ?
C56 C61 H61A 109.5 ?
C56 C61 H61B 109.5 ?
H61A C61 H61B 109.5 ?
C56 C61 H61C 109.5 ?
H61A C61 H61C 109.5 ?
H61B C61 H61C 109.5 ?
C57 C62 H62A 109.5 ?
C57 C62 H62B 109.5 ?
H62A C62 H62B 109.5 ?
C57 C62 H62C 109.5 ?
H62A C62 H62C 109.5 ?
H62B C62 H62C 109.5 ?
C64A C63 Co 119.0(3) yes
C64B C63 Co 116.0(4) yes
C64A C63 H63A 107.6 ?
C64B C63 H63A 116.9 ?
Co C63 H63A 107.6 ?
C64A C63 H63B 107.6 ?
C64B C63 H63B 100.9 ?
Co C63 H63B 107.6 ?
H63A C63 H63B 107 ?
C4 N1 C1 112.1(2) ?
C4 N1 Co 130.71(19) ?
C1 N1 Co 117.19(16) ?
C9 N2 C6 110.5(2) ?
C9 N2 Co 122.65(19) ?
C6 N2 Co 126.73(18) ?
C11 N3 C14 110.0(2) ?
C11 N3 Co 124.03(18) ?
C14 N3 Co 125.97(18) ?
C16 N4 C19 111.5(2) ?
C16 N4 Co 133.07(19) ?
C19 N4 Co 114.79(16) ?
C23 N5 H5A 120 ?
C23 N5 H5B 120 ?
H5A N5 H5B 120 ?
C26 N6 H6A 120 ?
C26 N6 H6B 120 ?
H6A N6 H6B 120 ?
C30 N7 H7A 120 ?
C30 N7 H7B 120 ?
H7A N7 H7B 120 ?
C33 N8 H8A 120 ?
C33 N8 H8B 120 ?
H8A N8 H8B 120 ?
C38 N9 H9A 120 ?
C38 N9 H9B 120 ?
H9A N9 H9B 120 ?
C42 N10 H10A 120 ?
C42 N10 H10B 120 ?
H10A N10 H10B 120 ?
C45 N11 C46 120.9(3) ?
C45 N11 H11 119.6 ?
C46 N11 H11 119.6 ?
C54 N12 C59 106.1(2) ?
C54 N12 C49 125.4(2) ?
C59 N12 C49 124.6(2) ?
C54 N13 C60 104.0(2) ?
C54 N13 Co 121.55(19) ?
C60 N13 Co 134.32(18) ?
C51 O10 P 120.87(17) ?
C47 O11 P 121.13(18) ?
C49 O12 C52 110.0(2) ?
C50 O13 H13A 109.5 ?
C53 O14 H14 109.5 ?
O9 P O8 117.72(12) ?
O9 P O11 105.40(12) ?
O8 P O11 112.29(12) ?
O9 P O10 111.33(12) ?
O8 P O10 108.81(12) ?
O11 P O10 99.82(11) ?
N1 Co N4 83.33(9) ?
N1 Co N2 90.39(10) ?
N4 Co N2 173.40(10) ?
N1 Co N3 172.56(10) ?
N4 Co N3 90.44(9) ?
N2 Co N3 95.97(10) ?
N1 Co C63 92.63(11) ?
N4 Co C63 90.60(10) ?
N2 Co C63 87.66(10) ?
N3 Co C63 91.49(11) ?
N1 Co N13 89.77(9) ?
N4 Co N13 96.46(9) ?
N2 Co N13 85.49(9) ?
N3 Co N13 86.89(9) ?
C63 Co N13 172.76(10) ?
H1Y O1W H1Z 100.6 ?
H2Y O2W H2Z 105 ?
H3Y O3W H3Z 90.3 ?
H4Y O4W H4Z 114 ?
H5Y O5W H5Z 120.8 ?
H6Y O6W H6Z 112.2 ?
H7Y O7W H7Z 105.2 ?
H8Y O8W H8Z 85.9 ?
H9Y O9W H9Z 123.3 ?
H10Y O10W H10Z 116.8 ?
H12W O12B H12X 110.3 ?
C63 C64A C65A 116.6(5) ?
C63 C64A H64A 108.1 ?
C65A C64A H64A 108.1 ?
C63 C64A H64B 108.1 ?
C65A C64A H64B 108.1 ?
H64A C64A H64B 107.3 ?
C64A C65A C66A 110.8(6) ?
C64A C65A C67A 107.2(5) ?
C66A C65A C67A 109.9(5) ?
C64A C65A H65A 109.7 ?
C66A C65A H65A 109.7 ?
C67A C65A H65A 109.7 ?
C63 C64B C65B 114.6(14) ?
C63 C64B H64C 108.6 ?
C65B C64B H64C 108.6 ?
C63 C64B H64D 108.6 ?
C65B C64B H64D 108.6 ?
H64C C64B H64D 107.6 ?
C64B C65B C66B 110.7(6) ?
C64B C65B C67B 107.1(5) ?
C66B C65B C67B 109.7(5) ?
C64B C65B H65B 109.7 ?
C66B C65B H65B 109.7 ?
C67B C65B H65B 109.7 ?
C65B C66B H66D 109.5 ?
C65B C66B H66E 109.5 ?
H66D C66B H66E 109.5 ?
C65B C66B H66F 109.5 ?
H66D C66B H66F 109.5 ?
H66E C66B H66F 109.5 ?
C65B C67B H67D 109.5 ?
C65B C67B H67E 109.5 ?
H67D C67B H67E 109.5 ?
C65B C67B H67F 109.5 ?
H67D C67B H67F 109.5 ?
H67E C67B H67F 109.5 ?
C69 C70 H70A 109.5 ?
C69 C70 H70B 109.5 ?
H70A C70 H70B 109.5 ?
C69 C70 H70C 109.5 ?
H70A C70 H70C 109.5 ?
H70B C70 H70C 109.5 ?
O15 C69 C70 121.1(10) ?
O15 C69 C68 124.6(11) ?
C70 C69 C68 114.2(9) ?
C69 C68 H68A 109.5 ?
C69 C68 H68B 109.5 ?
H68A C68 H68B 109.5 ?
C69 C68 H68C 109.5 ?
H68A C68 H68C 109.5 ?
H68B C68 H68C 109.5 ?

loop_
_geom_bond_atom_site_label_1
_geom_bond_atom_site_label_2
_geom_bond_site_symmetry_2
_geom_bond_distance
_geom_bond_publ_flag
C1 N1 . 1.504(3) ?
C1 C20 . 1.535(4) ?
C1 C19 . 1.558(4) ?
C1 C2 . 1.582(4) ?
C2 C21 . 1.528(4) ?
C2 C22 . 1.560(4) ?
C2 C3 . 1.561(4) ?
C3 C4 . 1.523(4) ?
C3 C24 . 1.559(4) ?
C3 H3 . 1 ?
C4 N1 . 1.291(3) ?
C4 C5 . 1.453(4) ?
C5 C6 . 1.359(4) ?
C5 C27 . 1.525(4) ?
C6 N2 . 1.405(4) ?
C6 C7 . 1.552(4) ?
C7 C28 . 1.534(4) ?
C7 C8 . 1.559(4) ?
C7 C29 . 1.564(4) ?
C8 C9 . 1.501(4) ?
C8 C31 . 1.562(4) ?
C8 H8 . 1 ?
C9 N2 . 1.338(3) ?
C9 C10 . 1.383(4) ?
C10 C11 . 1.383(4) ?
C10 H10 . 0.95 ?
C11 N3 . 1.346(3) ?
C11 C12 . 1.522(4) ?
C12 C35 . 1.531(4) ?
C12 C34 . 1.534(4) ?
C12 C13 . 1.554(4) ?
C13 C14 . 1.534(4) ?
C13 C36 . 1.549(4) ?
C13 H13 . 1 ?
C14 C15 . 1.371(4) ?
C14 N3 . 1.386(3) ?
C15 C16 . 1.446(4) ?
C15 C39 . 1.518(4) ?
C16 N4 . 1.303(4) ?
C16 C17 . 1.543(4) ?
C17 C43 . 1.542(4) ?
C17 C40 . 1.544(4) ?
C17 C18 . 1.560(4) ?
C18 C19 . 1.536(4) ?
C18 C41 . 1.543(4) ?
C18 H18 . 1 ?
C19 N4 . 1.490(3) ?
C19 H19 . 1 ?
C20 H20A . 0.98 ?
C20 H20B . 0.98 ?
C20 H20C . 0.98 ?
C21 H21A . 0.98 ?
C21 H21B . 0.98 ?
C21 H21C . 0.98 ?
C22 C23 . 1.526(4) ?
C22 H22A . 0.99 ?
C22 H22B . 0.99 ?
C23 O1 . 1.235(4) ?
C23 N5 . 1.334(4) ?
C24 C25 . 1.537(4) ?
C24 H24A . 0.99 ?
C24 H24B . 0.99 ?
C25 C26 . 1.513(4) ?
C25 H25A . 0.99 ?
C25 H25B . 0.99 ?
C26 O2 . 1.248(4) ?
C26 N6 . 1.320(4) ?
C27 H27A . 0.98 ?
C27 H27B . 0.98 ?
C27 H27C . 0.98 ?
C28 H28A . 0.98 ?
C28 H28B . 0.98 ?
C28 H28C . 0.98 ?
C29 C30 . 1.520(4) ?
C29 H29A . 0.99 ?
C29 H29B . 0.99 ?
C30 O3 . 1.240(4) ?
C30 N7 . 1.339(4) ?
C31 C32 . 1.532(4) ?
C31 H31A . 0.99 ?
C31 H31B . 0.99 ?
C32 C33 . 1.498(4) ?
C32 H32A . 0.99 ?
C32 H32B . 0.99 ?
C33 O4 . 1.247(4) ?
C33 N8 . 1.333(4) ?
C34 H34A . 0.98 ?
C34 H34B . 0.98 ?
C34 H34C . 0.98 ?
C35 H35A . 0.98 ?
C35 H35B . 0.98 ?
C35 H35C . 0.98 ?
C36 C37 . 1.542(4) ?
C36 H36A . 0.99 ?
C36 H36B . 0.99 ?
C37 C38 . 1.505(4) ?
C37 H37A . 0.99 ?
C37 H37B . 0.99 ?
C38 O5 . 1.249(4) ?
C38 N9 . 1.327(4) ?
C39 H39A . 0.98 ?
C39 H39B . 0.98 ?
C39 H39C . 0.98 ?
C40 H40A . 0.98 ?
C40 H40B . 0.98 ?
C40 H40C . 0.98 ?
C41 C42 . 1.514(4) ?
C41 H41A . 0.99 ?
C41 H41B . 0.99 ?
C42 O6 . 1.245(4) ?
C42 N10 . 1.321(4) ?
C43 C44 . 1.537(4) ?
C43 H43A . 0.99 ?
C43 H43B . 0.99 ?
C44 C45 . 1.524(4) ?
C44 H44A . 0.99 ?
C44 H44B . 0.99 ?
C45 O7 . 1.236(4) ?
C45 N11 . 1.347(4) ?
C46 N11 . 1.452(4) ?
C46 C47 . 1.527(4) ?
C46 H46A . 0.99 ?
C46 H46B . 0.99 ?
C47 O11 . 1.453(3) ?
C47 C48 . 1.515(4) ?
C47 H47 . 1 ?
C48 H48A . 0.98 ?
C48 H48B . 0.98 ?
C48 H48C . 0.98 ?
C49 O12 . 1.430(4) ?
C49 N12 . 1.447(3) ?
C49 C50 . 1.529(4) ?
C49 H49 . 1 ?
C50 O13 . 1.407(3) ?
C50 C51 . 1.515(4) ?
C50 H50 . 1 ?
C51 O10 . 1.429(3) ?
C51 C52 . 1.528(4) ?
C51 H51 . 1 ?
C52 O12 . 1.453(4) ?
C52 C53 . 1.512(4) ?
C52 H52 . 1 ?
C53 O14 . 1.405(4) ?
C53 H53A . 0.99 ?
C53 H53B . 0.99 ?
C54 N13 . 1.313(4) ?
C54 N12 . 1.358(4) ?
C54 H54 . 0.95 ?
C55 C56 . 1.394(4) ?
C55 C60 . 1.397(4) ?
C55 H55 . 0.95 ?
C56 C57 . 1.426(5) ?
C56 C61 . 1.503(4) ?
C57 C58 . 1.388(5) ?
C57 C62 . 1.512(4) ?
C58 C59 . 1.407(4) ?
C58 H58 . 0.95 ?
C59 C60 . 1.387(4) ?
C59 N12 . 1.395(4) ?
C60 N13 . 1.414(4) ?
C61 H61A . 0.98 ?
C61 H61B . 0.98 ?
C61 H61C . 0.98 ?
C62 H62A . 0.98 ?
C62 H62B . 0.98 ?
C62 H62C . 0.98 ?
C63 C64A . 1.454(10) yes
C63 C64B . 1.506(18) yes
C63 Co . 2.044(3) yes
C63 H63A . 0.99 ?
C63 H63B . 0.99 ?
N1 Co . 1.869(2) yes
N2 Co . 1.914(2) yes
N3 Co . 1.915(2) yes
N4 Co . 1.889(2) yes
N5 H5A . 0.88 ?
N5 H5B . 0.88 ?
N6 H6A . 0.88 ?
N6 H6B . 0.88 ?
N7 H7A . 0.88 ?
N7 H7B . 0.88 ?
N8 H8A . 0.88 ?
N8 H8B . 0.88 ?
N9 H9A . 0.88 ?
N9 H9B . 0.88 ?
N10 H10A . 0.88 ?
N10 H10B . 0.88 ?
N11 H11 . 0.88 ?
N13 Co . 2.277(2) yes
O8 P . 1.496(2) ?
O9 P . 1.486(2) ?
O10 P . 1.606(2) ?
O11 P . 1.583(2) ?
O13 H13A . 0.84 ?
O14 H14 . 0.84 ?
O1W H1Y . 0.8492 ?
O1W H1Z . 0.8508 ?
O2W H2Y . 0.8503 ?
O2W H2Z . 0.8498 ?
O3W H3Y . 0.8504 ?
O3W H3Z . 0.8507 ?
O4W H4Y . 0.8489 ?
O4W H4Z . 0.8503 ?
O5W H5Y . 0.8505 ?
O5W H5Z . 0.849 ?
O6W H6Y . 0.851 ?
O6W H6Z . 0.8501 ?
O7W H7Y . 0.8491 ?
O7W H7Z . 0.8509 ?
O8W H8Y . 0.8499 ?
O8W H8Z . 0.8506 ?
O9W H9Y . 0.8495 ?
O9W H9Z . 0.8506 ?
O10W H10Y . 0.85 ?
O10W H10Z . 0.8505 ?
O12A H12W . 0.9298 ?
O12B H12W . 0.8509 ?
O12B H12X . 0.8504 ?
C64A C65A . 1.538(7) ?
C64A H64A . 0.99 ?
C64A H64B . 0.99 ?
C65A C66A . 1.549(9) ?
C65A C67A . 1.555(7) ?
C65A H65A . 1 ?
C66A H66A . 0.98 ?
C66A H66B . 0.98 ?
C66A H66C . 0.98 ?
C67A H67A . 0.98 ?
C67A H67B . 0.98 ?
C67A H67C . 0.98 ?
C64B C65B . 1.538(7) ?
C64B H64C . 0.99 ?
C64B H64D . 0.99 ?
C65B C66B . 1.549(9) ?
C65B C67B . 1.555(7) ?
C65B H65B . 1 ?
C66B H66D . 0.98 ?
C66B H66E . 0.98 ?
C66B H66F . 0.98 ?
C67B H67D . 0.98 ?
C67B H67E . 0.98 ?
C67B H67F . 0.98 ?
O15 C69 . 1.205(10) ?
C70 C69 . 1.503(12) ?
C70 H70A . 0.98 ?
C70 H70B . 0.98 ?
C70 H70C . 0.98 ?
C69 C68 . 1.531(14) ?
C68 H68A . 0.98 ?
C68 H68B . 0.98 ?
C68 H68C . 0.98 ?

loop_
_geom_hbond_atom_site_label_D
_geom_hbond_atom_site_label_H
_geom_hbond_atom_site_label_A
_geom_hbond_site_symmetry_A
_geom_hbond_distance_DH
_geom_hbond_distance_HA
_geom_hbond_distance_DA
_geom_hbond_angle_DHA
N5 H5A O9W . 0.88 2.23 3.085(4) 165.2
N5 H5B O8W . 0.88 2.21 3.025(4) 153.2
N6 H6A O12A 1_556 0.88 2.33 3.101(6) 147
N6 H6B O9 4_457 0.88 2.05 2.931(4) 179
N7 H7A O7W . 0.88 2.17 3.020(4) 163.4
N7 H7B O5W 3_646 0.88 2.12 2.891(4) 146
N8 H8B O1 3_646 0.88 2.16 2.948(3) 148.4
N9 H9A O1 1_655 0.88 2.2 3.020(3) 154.1
N9 H9B O2W 1_655 0.88 1.97 2.843(4) 170.3
N10 H10A O5 3_756 0.88 2.16 3.021(3) 164.9
N10 H10B O2 3_656 0.88 2.01 2.862(4) 162.1
N11 H11 O12B 4_556 0.88 2.15 3.025(8) 171.1
N11 H11 O12A 4_556 0.88 2.23 3.097(5) 167.3
O13 H13A O1W 4_556 0.84 1.87 2.705(3) 178
O14 H14 O6W 1_645 0.84 1.93 2.759(3) 167.5
O1W H1Y O8 1_454 0.85 1.84 2.687(3) 179.6
O1W H1Z O12B . 0.85 1.81 2.664(8) 179.2
O2W H2Y O7 1_455 0.85 1.96 2.810(3) 179.8
O2W H2Z O3W 4_456 0.85 1.93 2.780(3) 179.8
O3W H3Y O9 1_554 0.85 1.86 2.715(3) 179.9
O3W H3Z O1W 4 0.85 2.06 2.906(3) 179.8
O4W H4Y O4 1_465 0.85 1.93 2.777(3) 179.8
O4W H4Z O12 1_465 0.85 2.19 3.036(3) 179.8
O5W H5Y O6 . 0.85 1.93 2.780(3) 179.3
O5W H5Z O8 4_457 0.85 1.85 2.699(3) 178.4
O6W H6Y O4W . 0.85 1.92 2.770(4) 179.2
O6W H6Z O2 1_565 0.85 2.14 2.987(4) 179.6
O7W H7Y O6W 2_564 0.85 2.07 2.919(4) 179.5
O7W H7Z O10W 3_646 0.85 2 2.856(5) 179.4
O8W H8Y O3 . 0.85 1.94 2.788(4) 179.6
O8W H8Z O7W . 0.85 2.06 2.911(4) 179.7
O9W H9Y O11W 3_646 0.85 2.1 2.948(5) 179.7
O9W H9Z O5 1_455 0.85 1.99 2.836(4) 179.7
O10W H10Y O6 . 0.85 1.97 2.823(4) 179.4
O10W H10Z O13W 2_665 0.85 2.06 2.908(15) 179.3
O12B H12W O14 1_454 0.85 2.04 2.886(8) 179.5
O12B H12X O6 4_456 0.85 2.13 2.981(8) 179.6

loop_
_geom_torsion_atom_site_label_1
_geom_torsion_atom_site_label_2
_geom_torsion_atom_site_label_3
_geom_torsion_atom_site_label_4
_geom_torsion
N1 C1 C2 C21 153.5(2)
C20 C1 C2 C21 35.5(3)
C19 C1 C2 C21 -94.8(3)
N1 C1 C2 C22 -82.6(2)
C20 C1 C2 C22 159.5(2)
C19 C1 C2 C22 29.2(3)
N1 C1 C2 C3 30.6(2)
C20 C1 C2 C3 -87.3(3)
C19 C1 C2 C3 142.4(2)
C21 C2 C3 C4 -153.0(2)
C22 C2 C3 C4 84.4(2)
C1 C2 C3 C4 -31.0(2)
C21 C2 C3 C24 -31.5(3)
C22 C2 C3 C24 -154.1(2)
C1 C2 C3 C24 90.5(3)
C24 C3 C4 N1 -105.1(3)
C2 C3 C4 N1 21.6(3)
C24 C3 C4 C5 72.5(3)
C2 C3 C4 C5 -160.8(2)
N1 C4 C5 C6 9.4(4)
C3 C4 C5 C6 -167.9(3)
N1 C4 C5 C27 -170.1(3)
C3 C4 C5 C27 12.6(4)
C4 C5 C6 N2 -5.7(4)
C27 C5 C6 N2 173.7(3)
C4 C5 C6 C7 174.6(3)
C27 C5 C6 C7 -6.0(5)
C5 C6 C7 C28 -36.1(4)
N2 C6 C7 C28 144.2(2)
C5 C6 C7 C8 -156.6(3)
N2 C6 C7 C8 23.7(3)
C5 C6 C7 C29 92.9(3)
N2 C6 C7 C29 -86.8(3)
C28 C7 C8 C9 -155.0(2)
C6 C7 C8 C9 -29.9(2)
C29 C7 C8 C9 85.3(2)
C28 C7 C8 C31 -37.3(3)
C6 C7 C8 C31 87.8(2)
C29 C7 C8 C31 -157.1(2)
C7 C8 C9 N2 29.2(3)
C31 C8 C9 N2 -91.2(3)
C7 C8 C9 C10 -150.0(3)
C31 C8 C9 C10 89.6(3)
N2 C9 C10 C11 5.6(5)
C8 C9 C10 C11 -175.3(3)
C9 C10 C11 N3 5.0(5)
C9 C10 C11 C12 -173.7(3)
N3 C11 C12 C35 146.5(2)
C10 C11 C12 C35 -34.6(4)
N3 C11 C12 C34 -92.1(3)
C10 C11 C12 C34 86.7(3)
N3 C11 C12 C13 21.6(3)
C10 C11 C12 C13 -159.6(3)
C11 C12 C13 C14 -24.0(3)
C35 C12 C13 C14 -146.4(2)
C34 C12 C13 C14 89.7(3)
C11 C12 C13 C36 91.8(3)
C35 C12 C13 C36 -30.7(3)
C34 C12 C13 C36 -154.6(2)
C36 C13 C14 C15 73.3(3)
C12 C13 C14 C15 -163.7(3)
C36 C13 C14 N3 -101.8(3)
C12 C13 C14 N3 21.3(3)
N3 C14 C15 C16 2.2(4)
C13 C14 C15 C16 -171.9(2)
N3 C14 C15 C39 -176.9(3)
C13 C14 C15 C39 9.0(4)
C14 C15 C16 N4 0.7(4)
C39 C15 C16 N4 179.8(2)
C14 C15 C16 C17 -173.5(3)
C39 C15 C16 C17 5.6(4)
N4 C16 C17 C43 137.9(2)
C15 C16 C17 C43 -47.3(4)
N4 C16 C17 C40 -100.3(3)
C15 C16 C17 C40 74.4(3)
N4 C16 C17 C18 16.6(3)
C15 C16 C17 C18 -168.7(2)
C43 C17 C18 C19 -152.7(2)
C16 C17 C18 C19 -28.7(2)
C40 C17 C18 C19 85.2(3)
C43 C17 C18 C41 82.4(3)
C16 C17 C18 C41 -153.6(2)
C40 C17 C18 C41 -39.7(3)
C41 C18 C19 N4 157.1(2)
C17 C18 C19 N4 31.2(2)
C41 C18 C19 C1 -85.4(3)
C17 C18 C19 C1 148.8(2)
N1 C1 C19 N4 -41.6(2)
C20 C1 C19 N4 74.3(3)
C2 C1 C19 N4 -153.2(2)
N1 C1 C19 C18 -157.9(2)
C20 C1 C19 C18 -42.0(3)
C2 C1 C19 C18 90.5(3)
C21 C2 C22 C23 -66.8(3)
C3 C2 C22 C23 58.2(3)
C1 C2 C22 C23 167.7(2)
C2 C22 C23 O1 61.8(4)
C2 C22 C23 N5 -118.8(3)
C4 C3 C24 C25 -155.5(2)
C2 C3 C24 C25 87.9(3)
C3 C24 C25 C26 171.0(2)
C24 C25 C26 O2 -90.6(4)
C24 C25 C26 N6 90.8(3)
C28 C7 C29 C30 84.6(3)
C6 C7 C29 C30 -47.9(3)
C8 C7 C29 C30 -155.5(2)
C7 C29 C30 O3 99.7(3)
C7 C29 C30 N7 -82.8(3)
C9 C8 C31 C32 -49.9(3)
C7 C8 C31 C32 -162.0(2)
C8 C31 C32 C33 178.0(2)
C31 C32 C33 O4 -168.6(3)
C31 C32 C33 N8 12.2(4)
C14 C13 C36 C37 -170.6(2)
C12 C13 C36 C37 76.2(3)
C13 C36 C37 C38 41.4(4)
C36 C37 C38 O5 -106.7(3)
C36 C37 C38 N9 72.7(3)
C19 C18 C41 C42 175.2(2)
C17 C18 C41 C42 -65.9(3)
C18 C41 C42 O6 -53.4(4)
C18 C41 C42 N10 127.1(3)
C16 C17 C43 C44 -49.2(3)
C40 C17 C43 C44 -170.5(2)
C18 C17 C43 C44 65.7(3)
C17 C43 C44 C45 161.5(2)
C43 C44 C45 O7 -63.8(4)
C43 C44 C45 N11 114.3(3)
N11 C46 C47 O11 -63.3(3)
N11 C46 C47 C48 178.3(3)
O12 C49 C50 O13 84.2(3)
N12 C49 C50 O13 -33.0(3)
O12 C49 C50 C51 -32.8(3)
N12 C49 C50 C51 -150.0(2)
O13 C50 C51 O10 43.1(3)
C49 C50 C51 O10 157.3(2)
O13 C50 C51 C52 -75.5(3)
C49 C50 C51 C52 38.7(3)
O10 C51 C52 O12 -151.3(2)
C50 C51 C52 O12 -31.7(3)
O10 C51 C52 C53 90.0(3)
C50 C51 C52 C53 -150.5(3)
O12 C52 C53 O14 -57.6(3)
C51 C52 C53 O14 58.9(4)
C60 C55 C56 C57 -0.2(4)
C60 C55 C56 C61 179.9(3)
C55 C56 C57 C58 -0.1(5)
C61 C56 C57 C58 179.8(3)
C55 C56 C57 C62 178.4(3)
C61 C56 C57 C62 -1.7(5)
C56 C57 C58 C59 0.9(4)
C62 C57 C58 C59 -177.7(3)
C57 C58 C59 C60 -1.3(4)
C57 C58 C59 N12 178.6(3)
N12 C59 C60 C55 -178.9(2)
C58 C59 C60 C55 1.0(4)
N12 C59 C60 N13 0.1(3)
C58 C59 C60 N13 -179.9(2)
C56 C55 C60 C59 -0.2(4)
C56 C55 C60 N13 -179.1(3)
C5 C4 N1 C1 -178.8(2)
C3 C4 N1 C1 -1.3(3)
C5 C4 N1 Co 3.5(4)
C3 C4 N1 Co -178.98(18)
C20 C1 N1 C4 101.3(3)
C19 C1 N1 C4 -143.6(2)
C2 C1 N1 C4 -19.4(3)
C20 C1 N1 Co -80.6(2)
C19 C1 N1 Co 34.5(2)
C2 C1 N1 Co 158.65(16)
C10 C9 N2 C6 164.4(3)
C8 C9 N2 C6 -14.8(3)
C10 C9 N2 Co -12.6(4)
C8 C9 N2 Co 168.27(18)
C5 C6 N2 C9 173.5(3)
C7 C6 N2 C9 -6.7(3)
C5 C6 N2 Co -9.7(4)
C7 C6 N2 Co 170.07(17)
C10 C11 N3 C14 172.2(3)
C12 C11 N3 C14 -8.9(3)
C10 C11 N3 Co -6.5(4)
C12 C11 N3 Co 172.32(18)
C15 C14 N3 C11 176.7(3)
C13 C14 N3 C11 -8.5(3)
C15 C14 N3 Co -4.5(4)
C13 C14 N3 Co 170.26(18)
C15 C16 N4 C19 -171.4(2)
C17 C16 N4 C19 3.5(3)
C15 C16 N4 Co -1.0(4)
C17 C16 N4 Co 173.90(18)
C18 C19 N4 C16 -22.5(3)
C1 C19 N4 C16 -151.2(2)
C18 C19 N4 Co 165.15(16)
C1 C19 N4 Co 36.5(2)
O7 C45 N11 C46 -2.8(4)
C44 C45 N11 C46 179.1(3)
C47 C46 N11 C45 -82.5(3)
N13 C54 N12 C59 -3.7(3)
N13 C54 N12 C49 -162.1(3)
C60 C59 N12 C54 2.0(3)
C58 C59 N12 C54 -178.0(3)
C60 C59 N12 C49 160.6(3)
C58 C59 N12 C49 -19.3(5)
O12 C49 N12 C54 -47.0(3)
C50 C49 N12 C54 69.9(3)
O12 C49 N12 C59 158.4(2)
C50 C49 N12 C59 -84.7(3)
N12 C54 N13 C60 3.7(3)
N12 C54 N13 Co -172.91(17)
C59 C60 N13 C54 -2.2(3)
C55 C60 N13 C54 176.7(3)
C59 C60 N13 Co 173.70(18)
C55 C60 N13 Co -7.4(4)
C50 C51 O10 P 123.0(2)
C52 C51 O10 P -122.6(2)
C48 C47 O11 P -102.8(3)
C46 C47 O11 P 136.8(2)
N12 C49 O12 C52 135.3(2)
C50 C49 O12 C52 13.9(3)
C53 C52 O12 C49 134.5(2)
C51 C52 O12 C49 11.1(3)
C47 O11 P O9 -177.44(19)
C47 O11 P O8 53.2(2)
C47 O11 P O10 -61.9(2)
C51 O10 P O9 -84.4(2)
C51 O10 P O8 47.0(2)
C51 O10 P O11 164.7(2)
C4 N1 Co N4 164.6(3)
C1 N1 Co N4 -13.05(18)
C4 N1 Co N2 -13.4(2)
C1 N1 Co N2 168.98(18)
C4 N1 Co C63 74.3(3)
C1 N1 Co C63 -103.34(19)
C4 N1 Co N13 -98.9(2)
C1 N1 Co N13 83.49(18)
C16 N4 Co N1 175.2(3)
C19 N4 Co N1 -14.61(18)
C16 N4 Co N3 -0.7(3)
C19 N4 Co N3 169.47(18)
C16 N4 Co C63 -92.2(3)
C19 N4 Co C63 77.98(19)
C16 N4 Co N13 86.2(3)
C19 N4 Co N13 -103.61(18)
C9 N2 Co N1 -167.5(2)
C6 N2 Co N1 16.0(2)
C9 N2 Co N3 8.6(2)
C6 N2 Co N3 -167.8(2)
C9 N2 Co C63 99.9(2)
C6 N2 Co C63 -76.6(2)
C9 N2 Co N13 -77.8(2)
C6 N2 Co N13 105.8(2)
C11 N3 Co N4 -178.2(2)
C14 N3 Co N4 3.2(2)
C11 N3 Co N2 0.2(2)
C14 N3 Co N2 -178.3(2)
C11 N3 Co C63 -87.6(2)
C14 N3 Co C63 93.9(2)
C11 N3 Co N13 85.3(2)
C14 N3 Co N13 -93.2(2)
C64A C63 Co N1 129.8(7)
C64B C63 Co N1 119.3(10)
C64A C63 Co N4 46.4(7)
C64B C63 Co N4 36.0(10)
C64A C63 Co N2 -139.9(7)
C64B C63 Co N2 -150.4(10)
C64A C63 Co N3 -44.0(7)
C64B C63 Co N3 -54.5(10)
C54 N13 Co N1 -137.1(2)
C60 N13 Co N1 47.6(2)
C54 N13 Co N4 -53.8(2)
C60 N13 Co N4 130.8(2)
C54 N13 Co N2 132.5(2)
C60 N13 Co N2 -42.8(2)
C54 N13 Co N3 36.3(2)
C60 N13 Co N3 -139.1(2)
C64B C63 C64A C65A -96(3)
Co C63 C64A C65A -170.6(7)
C63 C64A C65A C66A 75.6(11)
C63 C64A C65A C67A -164.6(10)
C64A C63 C64B C65B 39(2)
Co C63 C64B C65B 149.5(6)
C63 C64B C65B C66B 51.8(12)
C63 C64B C65B C67B 171.5(12)
